data_7021279
loop_
_publ_author_name
'Danopoulos, Andreas A.'
'Braunstein, Pierre'

_publ_section_title
;
 Mono-N-heterocyclic carbene amido and alkyl complexes. Cobalt-mediated
 C-H activation and C-C coupling reactions involving benzyl ligands on a
 putative 3-coordinate intermediate.
;
_journal_issue 20
_journal_name_full 'Dalton transactions (Cambridge, England : 2003)'
_journal_page_first 7276
_journal_page_last 7280
_journal_paper_doi 10.1039/c3dt50197c
_journal_volume 42
_journal_year 2013
_chemical_formula_sum 'C42 H52 Cl4 Co2 N4 O0'
_chemical_formula_weight 872.54
_chemical_name_systematic
;
?
;
_space_group_IT_number 14
_symmetry_cell_setting monoclinic
_symmetry_space_group_name_Hall '-P 2yn'
_symmetry_space_group_name_H-M 'P 1 21/n 1'
_atom_sites_solution_hydrogens geom
_atom_sites_solution_primary direct
_atom_sites_solution_secondary difmap
_audit_creation_method SHELXL-97
_cell_angle_alpha 90.00
_cell_angle_beta 117.21
_cell_angle_gamma 90.00
_cell_formula_units_Z 2
_cell_length_a 14.9613(4)
_cell_length_b 12.2767(3)
_cell_length_c 14.9613(4)
_cell_measurement_reflns_used 31637
_cell_measurement_temperature 120(2)
_cell_measurement_theta_max 27.48
_cell_measurement_theta_min 2.91
_cell_volume 2443.92(11)
_computing_cell_refinement 'DENZO & COLLECT'
_computing_data_collection COLLECT
_computing_data_reduction 'DENZO & COLLECT'
_computing_molecular_graphics ORTEP
_computing_publication_material PLATON
_computing_structure_refinement 'SHELXL-97 (Sheldrick, 2008)'
_diffrn_ambient_temperature 120(2)
_diffrn_detector_area_resol_mean 9.091
_diffrn_measured_fraction_theta_full 0.872
_diffrn_measured_fraction_theta_max 0.871
_diffrn_measurement_device_type 'Bruker-Nonius Roper CCD on k goniostat'
_diffrn_measurement_method '\f & \w scans'
_diffrn_radiation_monochromator graphite
_diffrn_radiation_source 'Bruker-Nonius FR591 rotating anode'
_diffrn_radiation_type MoK\a
_diffrn_radiation_wavelength 0.71073
_diffrn_reflns_av_R_equivalents 0.0815
_diffrn_reflns_av_sigmaI/netI 0.1142
_diffrn_reflns_limit_h_max 19
_diffrn_reflns_limit_h_min -19
_diffrn_reflns_limit_k_max 15
_diffrn_reflns_limit_k_min -15
_diffrn_reflns_limit_l_max 19
_diffrn_reflns_limit_l_min -19
_diffrn_reflns_number 22146
_diffrn_reflns_theta_full 27.50
_diffrn_reflns_theta_max 27.51
_diffrn_reflns_theta_min 3.06
_exptl_absorpt_coefficient_mu 0.927
_exptl_absorpt_correction_T_max 0.8735
_exptl_absorpt_correction_T_min 0.8735
_exptl_absorpt_correction_type multi-scan
_exptl_absorpt_process_details SADABS
_exptl_crystal_colour blue
_exptl_crystal_density_diffrn 1.186
_exptl_crystal_density_method 'not measured'
_exptl_crystal_description prism
_exptl_crystal_F_000 908
_exptl_crystal_size_max 0.15
_exptl_crystal_size_mid 0.15
_exptl_crystal_size_min 0.12
_platon_squeeze_details
;
;
_refine_diff_density_max 0.804
_refine_diff_density_min -1.220
_refine_diff_density_rms 0.155
_refine_ls_extinction_method none
_refine_ls_goodness_of_fit_ref 0.868
_refine_ls_hydrogen_treatment mixed
_refine_ls_matrix_type full
_refine_ls_number_parameters 241
_refine_ls_number_reflns 4888
_refine_ls_number_restraints 0
_refine_ls_restrained_S_all 0.868
_refine_ls_R_factor_all 0.0994
_refine_ls_R_factor_gt 0.0729
_refine_ls_shift/su_max 0.000
_refine_ls_shift/su_mean 0.000
_refine_ls_structure_factor_coef Fsqd
_refine_ls_weighting_details 'calc w=1/[\s^2^(Fo^2^)+(0.2000P)^2^+0.0000P] where P=(Fo^2^+2Fc^2^)/3'
_refine_ls_weighting_scheme calc
_refine_ls_wR_factor_gt 0.2243
_refine_ls_wR_factor_ref 0.2455
_reflns_number_gt 3481
_reflns_number_total 4888
_reflns_threshold_expression >2\s(I)
_cod_data_source_file c3dt50197c.txt
_cod_data_source_block CoSIMesClmuCl2
_cod_original_cell_volume 2443.94(11)
_cod_original_sg_symbol_H-M P21/n
_cod_database_code 7021279

loop_
_symmetry_equiv_pos_as_xyz
'x, y, z'
'-x+1/2, y+1/2, -z+1/2'
'-x, -y, -z'
'x-1/2, -y-1/2, z-1/2'

loop_
_atom_site_label
_atom_site_type_symbol
_atom_site_fract_x
_atom_site_fract_y
_atom_site_fract_z
_atom_site_U_iso_or_equiv
_atom_site_adp_type
_atom_site_occupancy
_atom_site_symmetry_multiplicity
_atom_site_calc_flag
_atom_site_refinement_flags
Co1 Co 0.57977(4) 0.56857(4) 0.07558(4) 0.0219(2) Uani 1 1 d .
Cl2 Cl 0.74443(9) 0.52500(11) 0.15043(10) 0.0405(4) Uani 1 1 d .
N1 N 0.5272(3) 0.7340(3) 0.1945(3) 0.0264(8) Uani 1 1 d .
C1 C 0.4911(3) 0.6506(4) 0.2372(3) 0.0255(9) Uani 1 1 d .
C7 C 0.5553(3) 0.7158(4) 0.1229(3) 0.0226(8) Uani 1 1 d .
C6 C 0.3910(3) 0.6173(4) 0.1840(3) 0.0291(9) Uani 1 1 d .
N2 N 0.5708(3) 0.8113(3) 0.0911(3) 0.0253(8) Uani 1 1 d .
C11 C 0.5109(3) 0.8249(4) -0.0908(3) 0.0270(9) Uani 1 1 d .
C5 C 0.3562(4) 0.5341(5) 0.2222(4) 0.0366(11) Uani 1 1 d .
H5 H 0.2884 0.5107 0.1857 0.044 Uiso 1 1 calc R
C9 C 0.6899(3) 0.8449(4) 0.0241(3) 0.0279(9) Uani 1 1 d .
C8 C 0.5913(3) 0.8266(4) 0.0061(3) 0.0266(9) Uani 1 1 d .
C2 C 0.5560(4) 0.6032(4) 0.3301(3) 0.0301(10) Uani 1 1 d .
C3 C 0.5173(4) 0.5218(4) 0.3668(4) 0.0364(11) Uani 1 1 d .
H3 H 0.5593 0.4908 0.4306 0.044 Uiso 1 1 calc R
C4 C 0.4186(4) 0.4839(4) 0.3132(4) 0.0351(11) Uani 1 1 d .
C12 C 0.7073(4) 0.8645(4) -0.0584(4) 0.0344(11) Uani 1 1 d .
H12 H 0.7740 0.8774 -0.0479 0.041 Uiso 1 1 calc R
C14 C 0.5324(4) 0.8436(4) -0.1706(3) 0.0298(10) Uani 1 1 d .
H14 H 0.4792 0.8413 -0.2373 0.036 Uiso 1 1 calc R
C13 C 0.6292(4) 0.8656(4) -0.1558(3) 0.0309(10) Uani 1 1 d .
C16 C 0.5457(4) 0.9056(4) 0.1358(4) 0.0320(10) Uani 1 1 d .
H16A H 0.4854 0.9439 0.0856 0.038 Uiso 1 1 calc R
H16B H 0.6025 0.9575 0.1651 0.038 Uiso 1 1 calc R
C17 C 0.5254(4) 0.8517(4) 0.2180(4) 0.0371(11) Uani 1 1 d .
H17A H 0.5785 0.8697 0.2862 0.044 Uiso 1 1 calc R
H17B H 0.4592 0.8735 0.2121 0.044 Uiso 1 1 calc R
C18 C 0.3192(4) 0.6700(5) 0.0833(4) 0.0413(12) Uani 1 1 d .
H18A H 0.3289 0.7492 0.0879 0.062 Uiso 1 1 calc R
H18B H 0.2496 0.6532 0.0678 0.062 Uiso 1 1 calc R
H18C H 0.3333 0.6414 0.0299 0.062 Uiso 1 1 calc R
C19 C 0.6633(4) 0.6345(5) 0.3831(4) 0.0452(13) Uani 1 1 d .
H19A H 0.6999 0.5828 0.4377 0.068 Uiso 1 1 calc R
H19B H 0.6693 0.7079 0.4111 0.068 Uiso 1 1 calc R
H19C H 0.6918 0.6337 0.3358 0.068 Uiso 1 1 calc R
C20 C 0.3788(6) 0.3933(6) 0.3532(6) 0.0569(16) Uani 1 1 d .
H20A H 0.4343 0.3609 0.4125 0.085 Uiso 1 1 calc R
H20B H 0.3476 0.3374 0.3012 0.085 Uiso 1 1 calc R
H20C H 0.3287 0.4227 0.3718 0.085 Uiso 1 1 calc R
Cl3 Cl 0.4856(2) 0.4470(2) 0.0810(3) 0.1142(11) Uani 1 1 d .
C21 C 0.6483(5) 0.8924(5) -0.2441(4) 0.0437(13) Uani 1 1 d .
H21A H 0.5951 0.8604 -0.3053 0.066 Uiso 1 1 calc R
H21B H 0.7135 0.8626 -0.2324 0.066 Uiso 1 1 calc R
H21C H 0.6487 0.9717 -0.2518 0.066 Uiso 1 1 calc R
C22 C 0.4058(4) 0.8020(4) -0.1073(4) 0.0337(10) Uani 1 1 d .
H22A H 0.3577 0.8248 -0.1752 0.051 Uiso 1 1 calc R
H22B H 0.3929 0.8424 -0.0579 0.051 Uiso 1 1 calc R
H22C H 0.3982 0.7238 -0.0995 0.051 Uiso 1 1 calc R
C25 C 0.7755(4) 0.8404(5) 0.1304(4) 0.0390(12) Uani 1 1 d .
H25A H 0.7648 0.8955 0.1719 0.058 Uiso 1 1 calc R
H25B H 0.8393 0.8548 0.1289 0.058 Uiso 1 1 calc R
H25C H 0.7778 0.7680 0.1589 0.058 Uiso 1 1 calc R

loop_
_atom_site_aniso_label
_atom_site_aniso_U_11
_atom_site_aniso_U_22
_atom_site_aniso_U_33
_atom_site_aniso_U_23
_atom_site_aniso_U_13
_atom_site_aniso_U_12
Co1 0.0223(4) 0.0202(3) 0.0208(3) -0.0009(2) 0.0077(3) 0.0011(2)
Cl2 0.0252(6) 0.0454(8) 0.0391(7) -0.0048(5) 0.0045(5) 0.0088(5)
N1 0.0288(18) 0.0254(19) 0.0271(18) -0.0059(15) 0.0147(15) -0.0052(15)
C1 0.025(2) 0.029(2) 0.0239(19) -0.0006(17) 0.0124(17) -0.0013(17)
C7 0.0196(19) 0.023(2) 0.0213(19) 0.0021(16) 0.0057(16) 0.0029(15)
C6 0.024(2) 0.033(2) 0.031(2) 0.0020(19) 0.0125(18) 0.0013(18)
N2 0.031(2) 0.0168(18) 0.0283(18) -0.0012(13) 0.0132(16) -0.0010(13)
C11 0.027(2) 0.022(2) 0.030(2) -0.0001(17) 0.0118(18) 0.0002(16)
C5 0.031(3) 0.044(3) 0.038(3) -0.009(2) 0.019(2) -0.009(2)
C9 0.025(2) 0.032(2) 0.023(2) 0.0033(17) 0.0072(17) -0.0013(17)
C8 0.034(2) 0.022(2) 0.023(2) 0.0023(16) 0.0120(18) -0.0018(17)
C2 0.032(2) 0.030(2) 0.028(2) -0.0018(19) 0.0141(19) -0.0010(19)
C3 0.038(3) 0.032(3) 0.037(3) 0.006(2) 0.016(2) 0.002(2)
C4 0.039(3) 0.036(3) 0.039(3) 0.005(2) 0.025(2) -0.003(2)
C12 0.029(2) 0.038(3) 0.037(2) 0.002(2) 0.016(2) -0.006(2)
C14 0.033(2) 0.027(2) 0.026(2) -0.0008(17) 0.0112(18) 0.0035(18)
C13 0.038(2) 0.025(2) 0.030(2) 0.0011(18) 0.0161(19) 0.0032(19)
C16 0.041(3) 0.018(2) 0.035(2) -0.0078(18) 0.016(2) -0.0028(18)
C17 0.046(3) 0.030(2) 0.037(3) -0.006(2) 0.020(2) 0.000(2)
C18 0.024(2) 0.056(3) 0.034(2) 0.009(2) 0.005(2) -0.004(2)
C19 0.037(3) 0.050(3) 0.037(3) 0.004(2) 0.007(2) -0.004(2)
C20 0.063(4) 0.050(3) 0.066(4) 0.007(3) 0.037(3) -0.012(3)
Cl3 0.0871(19) 0.0875(17) 0.138(3) -0.0347(16) 0.0252(17) -0.0010(13)
C21 0.048(3) 0.054(3) 0.034(3) 0.007(2) 0.023(2) 0.002(3)
C22 0.031(2) 0.036(3) 0.030(2) 0.003(2) 0.0099(19) 0.0043(19)
C25 0.027(2) 0.051(3) 0.029(2) 0.008(2) 0.0045(19) -0.002(2)

loop_
_atom_type_symbol
_atom_type_description
_atom_type_scat_dispersion_real
_atom_type_scat_dispersion_imag
_atom_type_scat_source
C C 0.0033 0.0016 'International Tables Vol C Tables 4.2.6.8 and 6.1.1.4'
H H 0.0000 0.0000 'International Tables Vol C Tables 4.2.6.8 and 6.1.1.4'
O O 0.0106 0.0060 'International Tables Vol C Tables 4.2.6.8 and 6.1.1.4'
Cl Cl 0.1484 0.1585 'International Tables Vol C Tables 4.2.6.8 and 6.1.1.4'
Co Co 0.3494 0.9721 'International Tables Vol C Tables 4.2.6.8 and 6.1.1.4'
N N 0.0061 0.0033 'International Tables Vol C Tables 4.2.6.8 and 6.1.1.4'

loop_
_geom_angle_atom_site_label_1
_geom_angle_atom_site_label_2
_geom_angle_atom_site_label_3
_geom_angle
_geom_angle_site_symmetry_1
_geom_angle_site_symmetry_3
C7 Co1 Cl3 113.00(15) . .
C7 Co1 Cl3 113.83(14) . 3_665
Cl3 Co1 Cl3 90.01(17) . 3_665
C7 Co1 Cl2 111.57(12) . .
Cl3 Co1 Cl2 114.58(10) . .
Cl3 Co1 Cl2 112.30(10) 3_665 .
C7 Co1 Co1 124.20(11) . 3_665
Cl3 Co1 Co1 45.21(10) . 3_665
Cl3 Co1 Co1 44.80(10) 3_665 3_665
Cl2 Co1 Co1 124.22(5) . 3_665
C7 N1 C1 123.8(4) . .
C7 N1 C17 113.5(4) . .
C1 N1 C17 122.4(4) . .
C6 C1 C2 121.1(4) . .
C6 C1 N1 118.6(4) . .
C2 C1 N1 120.3(4) . .
N1 C7 N2 108.1(4) . .
N1 C7 Co1 127.0(3) . .
N2 C7 Co1 124.9(3) . .
C5 C6 C1 119.3(4) . .
C5 C6 C18 119.3(4) . .
C1 C6 C18 121.4(4) . .
C7 N2 C8 124.8(4) . .
C7 N2 C16 114.3(4) . .
C8 N2 C16 119.9(4) . .
C14 C11 C8 117.4(4) . .
C14 C11 C22 121.7(4) . .
C8 C11 C22 120.9(4) . .
C4 C5 C6 121.3(5) . .
C4 C5 H5 119.3 . .
C6 C5 H5 119.3 . .
C12 C9 C8 117.8(4) . .
C12 C9 C25 121.6(4) . .
C8 C9 C25 120.6(4) . .
C9 C8 C11 122.6(4) . .
C9 C8 N2 118.8(4) . .
C11 C8 N2 118.7(4) . .
C3 C2 C1 117.7(4) . .
C3 C2 C19 121.4(5) . .
C1 C2 C19 120.7(4) . .
C4 C3 C2 122.3(5) . .
C4 C3 H3 118.8 . .
C2 C3 H3 118.8 . .
C5 C4 C3 118.2(5) . .
C5 C4 C20 120.3(5) . .
C3 C4 C20 121.5(5) . .
C9 C12 C13 121.5(4) . .
C9 C12 H12 119.2 . .
C13 C12 H12 119.2 . .
C13 C14 C11 122.0(4) . .
C13 C14 H14 119.0 . .
C11 C14 H14 119.0 . .
C14 C13 C12 118.8(5) . .
C14 C13 C21 120.3(4) . .
C12 C13 C21 121.0(5) . .
N2 C16 C17 102.1(4) . .
N2 C16 H16A 111.4 . .
C17 C16 H16A 111.4 . .
N2 C16 H16B 111.4 . .
C17 C16 H16B 111.4 . .
H16A C16 H16B 109.2 . .
N1 C17 C16 101.3(4) . .
N1 C17 H17A 111.5 . .
C16 C17 H17A 111.5 . .
N1 C17 H17B 111.5 . .
C16 C17 H17B 111.5 . .
H17A C17 H17B 109.3 . .
C6 C18 H18A 109.5 . .
C6 C18 H18B 109.5 . .
H18A C18 H18B 109.5 . .
C6 C18 H18C 109.5 . .
H18A C18 H18C 109.5 . .
H18B C18 H18C 109.5 . .
C2 C19 H19A 109.5 . .
C2 C19 H19B 109.5 . .
H19A C19 H19B 109.5 . .
C2 C19 H19C 109.5 . .
H19A C19 H19C 109.5 . .
H19B C19 H19C 109.5 . .
C4 C20 H20A 109.5 . .
C4 C20 H20B 109.5 . .
H20A C20 H20B 109.5 . .
C4 C20 H20C 109.5 . .
H20A C20 H20C 109.5 . .
H20B C20 H20C 109.5 . .
Co1 Cl3 Co1 89.99(17) . 3_665
C13 C21 H21A 109.5 . .
C13 C21 H21B 109.5 . .
H21A C21 H21B 109.5 . .
C13 C21 H21C 109.5 . .
H21A C21 H21C 109.5 . .
H21B C21 H21C 109.5 . .
C11 C22 H22A 109.5 . .
C11 C22 H22B 109.5 . .
H22A C22 H22B 109.5 . .
C11 C22 H22C 109.5 . .
H22A C22 H22C 109.5 . .
H22B C22 H22C 109.5 . .
C9 C25 H25A 109.5 . .
C9 C25 H25B 109.5 . .
H25A C25 H25B 109.5 . .
C9 C25 H25C 109.5 . .
H25A C25 H25C 109.5 . .
H25B C25 H25C 109.5 . .

loop_
_geom_bond_atom_site_label_1
_geom_bond_atom_site_label_2
_geom_bond_distance
_geom_bond_site_symmetry_2
Co1 C7 2.035(4) .
Co1 Cl3 2.080(4) .
Co1 Cl3 2.094(4) 3_665
Co1 Cl2 2.2553(13) .
Co1 Co1 2.9513(11) 3_665
N1 C7 1.336(6) .
N1 C1 1.436(6) .
N1 C17 1.489(6) .
C1 C6 1.398(6) .
C1 C2 1.407(7) .
C7 N2 1.326(6) .
C6 C5 1.383(7) .
C6 C18 1.537(7) .
N2 C8 1.452(6) .
N2 C16 1.468(6) .
C11 C14 1.391(7) .
C11 C8 1.398(6) .
C11 C22 1.503(7) .
C5 C4 1.395(8) .
C5 H5 0.9500 .
C9 C12 1.395(7) .
C9 C8 1.391(7) .
C9 C25 1.519(6) .
C2 C3 1.388(7) .
C2 C19 1.481(7) .
C3 C4 1.398(8) .
C3 H3 0.9500 .
C4 C20 1.508(8) .
C12 C13 1.390(7) .
C12 H12 0.9500 .
C14 C13 1.388(7) .
C14 H14 0.9500 .
C13 C21 1.509(7) .
C16 C17 1.545(7) .
C16 H16A 0.9900 .
C16 H16B 0.9900 .
C17 H17A 0.9900 .
C17 H17B 0.9900 .
C18 H18A 0.9800 .
C18 H18B 0.9800 .
C18 H18C 0.9800 .
C19 H19A 0.9800 .
C19 H19B 0.9800 .
C19 H19C 0.9800 .
C20 H20A 0.9800 .
C20 H20B 0.9800 .
C20 H20C 0.9800 .
Cl3 Co1 2.094(4) 3_665
C21 H21A 0.9800 .
C21 H21B 0.9800 .
C21 H21C 0.9800 .
C22 H22A 0.9800 .
C22 H22B 0.9800 .
C22 H22C 0.9800 .
C25 H25A 0.9800 .
C25 H25B 0.9800 .
C25 H25C 0.9800 .

loop_
_platon_squeeze_void_nr
_platon_squeeze_void_average_x
_platon_squeeze_void_average_y
_platon_squeeze_void_average_z
_platon_squeeze_void_volume
_platon_squeeze_void_count_electrons
_platon_squeeze_void_content
1 0.500 0.000 0.500 222 35 ' '
2 0.000 0.500 0.000 222 35 ' '
